data_4513051
loop_
_publ_author_name
'Ghiassi, Kamran B.'
'Wescott, Joseph'
'Chen, Susanne Y.'
'Balch, Alan L.'
'Olmstead, Marilyn M.'

_publ_section_title
;
 Waves of Halogen--Halogen Bond Formation in the Cocrystallization of
 Hexabromobenzene and 1,2,4,5-Tetrabromobenzene with C70
;
_journal_issue 5
_journal_name_full 'Crystal Growth &amp; Design'
_journal_page_first 2480
_journal_paper_doi 10.1021/acs.cgd.5b00256
_journal_volume 15
_journal_year 2015
_chemical_formula_moiety 'C70, C6 Br6, C7 H8'
_chemical_formula_sum 'C83 H8 Br6'
_chemical_formula_weight 1484.35
_chemical_name_common 'C70 . 2 (C6Br6) . C7H8'
_space_group_crystal_system triclinic
_space_group_IT_number 2
_space_group_name_Hall '-P 1'
_space_group_name_H-M_alt 'P -1'
_symmetry_space_group_name_Hall '-P 1'
_symmetry_space_group_name_H-M 'P -1'
_atom_sites_solution_hydrogens geom
_atom_sites_solution_primary direct
_atom_sites_solution_secondary difmap
_audit_creation_method SHELXL-2014/7
_cell_angle_alpha 91.327(2)
_cell_angle_beta 90.019(2)
_cell_angle_gamma 90.977(2)
_cell_formula_units_Z 2
_cell_length_a 10.8946(4)
_cell_length_b 13.5002(5)
_cell_length_c 15.8851(6)
_cell_measurement_reflns_used 9041
_cell_measurement_temperature 100(2)
_cell_measurement_theta_max 36.34
_cell_measurement_theta_min 2.60
_cell_volume 2335.40(15)
_computing_cell_refinement 'SAINT (Bruker, 2014)'
_computing_data_collection 'Apex2 (Bruker, 2014)'
_computing_data_reduction 'SAINT (Bruker, 2014)'
_computing_publication_material 'SHELXL-2014 (Sheldrick, 2014)'
_computing_structure_refinement 'SHELXL-2014/7 (Sheldrick, 2014)'
_computing_structure_solution 'SHELXS (Sheldrick, 2008)'
_diffrn_ambient_temperature 100(2)
_diffrn_detector_area_resol_mean 8.3
_diffrn_measured_fraction_theta_full 0.999
_diffrn_measured_fraction_theta_max 0.991
_diffrn_measurement_device_type 'Bruker ApexII'
_diffrn_measurement_method \w
_diffrn_radiation_type synchrotron
_diffrn_radiation_wavelength 0.7749
_diffrn_reflns_av_unetI/netI 0.0373
_diffrn_reflns_laue_measured_fraction_full 0.999
_diffrn_reflns_laue_measured_fraction_max 0.991
_diffrn_reflns_limit_h_max 16
_diffrn_reflns_limit_h_min -16
_diffrn_reflns_limit_k_max 20
_diffrn_reflns_limit_k_min -20
_diffrn_reflns_limit_l_max 24
_diffrn_reflns_limit_l_min 0
_diffrn_reflns_number 17787
_diffrn_reflns_point_group_measured_fraction_full 0.999
_diffrn_reflns_point_group_measured_fraction_max 0.991
_diffrn_reflns_theta_full 27.706
_diffrn_reflns_theta_max 36.706
_diffrn_reflns_theta_min 1.398
_diffrn_source 'ALS, Beamline 11.3.1'
_exptl_absorpt_coefficient_mu 6.434
_exptl_absorpt_correction_T_max 0.7472
_exptl_absorpt_correction_T_min 0.6937
_exptl_absorpt_correction_type multi-scan
_exptl_absorpt_process_details 'SADABS (Sheldrick, 2014)'
_exptl_crystal_colour black
_exptl_crystal_density_diffrn 2.111
_exptl_crystal_description block
_exptl_crystal_F_000 1432
_exptl_crystal_size_max 0.050
_exptl_crystal_size_mid 0.050
_exptl_crystal_size_min 0.040
_refine_diff_density_max 0.897
_refine_diff_density_min -0.886
_refine_diff_density_rms 0.119
_refine_ls_extinction_method none
_refine_ls_goodness_of_fit_ref 1.019
_refine_ls_hydrogen_treatment constr
_refine_ls_matrix_type full
_refine_ls_number_parameters 804
_refine_ls_number_reflns 17787
_refine_ls_number_restraints 0
_refine_ls_restrained_S_all 1.019
_refine_ls_R_factor_all 0.0509
_refine_ls_R_factor_gt 0.0359
_refine_ls_shift/su_max 0.001
_refine_ls_shift/su_mean 0.000
_refine_ls_structure_factor_coef Fsqd
_refine_ls_weighting_details 'w=1/[\s^2^(Fo^2^)+(0.0611P)^2^+1.0793P] where P=(Fo^2^+2Fc^2^)/3'
_refine_ls_weighting_scheme calc
_refine_ls_wR_factor_gt 0.0977
_refine_ls_wR_factor_ref 0.1050
_reflns_Friedel_coverage 0.000
_reflns_number_gt 14229
_reflns_number_total 17787
_reflns_threshold_expression 'I > 2\s(I)'
_cod_data_source_file cg5b00256_si_002.cif
_cod_data_source_block kbg97
_cod_database_code 4513051
_shelx_shelxl_version_number 2014/7
_shelx_space_group_comment
;
The symmetry employed for this shelxl refinement is uniquely defined
by the following loop, which should always be used as a source of
symmetry information in preference to the above space-group names.
They are only intended as comments.
;
_shelx_estimated_absorpt_t_min 0.739
_shelx_estimated_absorpt_t_max 0.783

loop_
_space_group_symop_operation_xyz
'x, y, z'
'-x, -y, -z'

loop_
_atom_site_label
_atom_site_type_symbol
_atom_site_fract_x
_atom_site_fract_y
_atom_site_fract_z
_atom_site_U_iso_or_equiv
_atom_site_adp_type
_atom_site_occupancy
_atom_site_site_symmetry_order
_atom_site_calc_flag
_atom_site_refinement_flags_posn
_atom_site_refinement_flags_adp
C1 C 0.5149(2) 0.4460(2) 0.12735(16) 0.0238(5) Uani 1 1 d . .
C2 C 0.4435(2) 0.5279(2) 0.15248(16) 0.0225(5) Uani 1 1 d . .
C3 C 0.3338(3) 0.54251(19) 0.10592(16) 0.0231(5) Uani 1 1 d . .
C4 C 0.2873(2) 0.4668(2) 0.04921(15) 0.0231(5) Uani 1 1 d . .
C5 C 0.3473(2) 0.3764(2) 0.03761(14) 0.0222(5) Uani 1 1 d . .
C6 C 0.4683(2) 0.3715(2) 0.07057(15) 0.0242(5) Uani 1 1 d . .
C7 C 0.5213(2) 0.2781(2) 0.09288(17) 0.0272(5) Uani 1 1 d . .
C8 C 0.6028(2) 0.2964(2) 0.16365(17) 0.0264(5) Uani 1 1 d . .
C9 C 0.5974(2) 0.4000(2) 0.18513(17) 0.0247(5) Uani 1 1 d . .
C10 C 0.6008(2) 0.4312(2) 0.26885(17) 0.0235(5) Uani 1 1 d . .
C11 C 0.5222(2) 0.50946(19) 0.29749(17) 0.0223(5) Uani 1 1 d . .
C12 C 0.4457(2) 0.56053(18) 0.24102(17) 0.0224(5) Uani 1 1 d . .
C13 C 0.3418(3) 0.60538(17) 0.27610(18) 0.0252(5) Uani 1 1 d . .
C14 C 0.2351(3) 0.62535(18) 0.22560(19) 0.0267(5) Uani 1 1 d . .
C15 C 0.2317(3) 0.59418(19) 0.14201(18) 0.0253(5) Uani 1 1 d . .
C16 C 0.1200(3) 0.5524(2) 0.10700(18) 0.0253(5) Uani 1 1 d . .
C17 C 0.1547(2) 0.4732(2) 0.05037(15) 0.0223(5) Uani 1 1 d . .
C18 C 0.0849(2) 0.3866(2) 0.04510(15) 0.0215(4) Uani 1 1 d . .
C19 C 0.1442(2) 0.2923(2) 0.03903(14) 0.0212(4) Uani 1 1 d . .
C20 C 0.2731(2) 0.2849(2) 0.03242(14) 0.0219(5) Uani 1 1 d . .
C21 C 0.3245(3) 0.1957(2) 0.06045(16) 0.0256(5) Uani 1 1 d . .
C22 C 0.4509(3) 0.1919(2) 0.08808(17) 0.0272(5) Uani 1 1 d . .
C23 C 0.4596(3) 0.1193(2) 0.15276(19) 0.0298(6) Uani 1 1 d . .
C24 C 0.5373(3) 0.1361(2) 0.2212(2) 0.0305(6) Uani 1 1 d . .
C25 C 0.6107(2) 0.2263(2) 0.22660(19) 0.0285(6) Uani 1 1 d . .
C26 C 0.6139(2) 0.2593(2) 0.31396(18) 0.0248(5) Uani 1 1 d . .
C27 C 0.6094(2) 0.3596(2) 0.33417(17) 0.0234(5) Uani 1 1 d . .
C28 C 0.5340(2) 0.3943(2) 0.40312(16) 0.0228(5) Uani 1 1 d . .
C29 C 0.4810(2) 0.4871(2) 0.38069(16) 0.0221(5) Uani 1 1 d . .
C30 C 0.3629(3) 0.5149(2) 0.40920(16) 0.0236(5) Uani 1 1 d . .
C31 C 0.3004(3) 0.58349(19) 0.35902(18) 0.0256(5) Uani 1 1 d . .
C32 C 0.1683(3) 0.5887(2) 0.36005(19) 0.0286(6) Uani 1 1 d . .
C33 C 0.1270(3) 0.6162(2) 0.2775(2) 0.0295(6) Uani 1 1 d . .
C34 C 0.0195(3) 0.5747(2) 0.2441(2) 0.0296(6) Uani 1 1 d . .
C35 C 0.0159(3) 0.5422(2) 0.15702(19) 0.0269(5) Uani 1 1 d . .
C36 C -0.0580(2) 0.4522(2) 0.15151(18) 0.0256(5) Uani 1 1 d . .
C37 C -0.0244(2) 0.3760(2) 0.09640(16) 0.0226(5) Uani 1 1 d . .
C38 C -0.0295(2) 0.2746(2) 0.12256(17) 0.0233(5) Uani 1 1 d . .
C39 C 0.0743(2) 0.2231(2) 0.08716(16) 0.0221(5) Uani 1 1 d . .
C40 C 0.1310(2) 0.14527(18) 0.12992(16) 0.0220(5) Uani 1 1 d . .
C41 C 0.2550(3) 0.1273(2) 0.10830(17) 0.0255(5) Uani 1 1 d . .
C42 C 0.3372(3) 0.08081(19) 0.1659(2) 0.0285(6) Uani 1 1 d . .
C43 C 0.2962(3) 0.05890(19) 0.2460(2) 0.0294(6) Uani 1 1 d . .
C44 C 0.3773(3) 0.0756(2) 0.3173(2) 0.0304(6) Uani 1 1 d . .
C45 C 0.4953(3) 0.1129(2) 0.3051(2) 0.0293(6) Uani 1 1 d . .
C46 C 0.5426(3) 0.1892(2) 0.36226(19) 0.0275(5) Uani 1 1 d . .
C47 C 0.4708(3) 0.2228(2) 0.42845(17) 0.0254(5) Uani 1 1 d . .
C48 C 0.4665(3) 0.3272(2) 0.44929(15) 0.0244(5) Uani 1 1 d . .
C49 C 0.3432(3) 0.3513(2) 0.47474(14) 0.0244(5) Uani 1 1 d . .
C50 C 0.2915(3) 0.4443(2) 0.45840(15) 0.0251(5) Uani 1 1 d . .
C51 C 0.1615(3) 0.4475(2) 0.45318(15) 0.0269(5) Uani 1 1 d . .
C52 C 0.0997(3) 0.5218(2) 0.40656(18) 0.0301(6) Uani 1 1 d . .
C53 C -0.0121(3) 0.4793(3) 0.37223(18) 0.0311(6) Uani 1 1 d . .
C54 C -0.0517(3) 0.5052(2) 0.2929(2) 0.0305(6) Uani 1 1 d . .
C55 C -0.0990(2) 0.4286(2) 0.23512(19) 0.0282(6) Uani 1 1 d . .
C56 C -0.1049(2) 0.3316(3) 0.25974(18) 0.0285(6) Uani 1 1 d . .
C57 C -0.0691(2) 0.2526(2) 0.20286(18) 0.0258(5) Uani 1 1 d . .
C58 C -0.0073(2) 0.1775(2) 0.25013(18) 0.0255(5) Uani 1 1 d . .
C59 C 0.0885(3) 0.12188(19) 0.21462(18) 0.0251(5) Uani 1 1 d . .
C60 C 0.1728(3) 0.08230(19) 0.2713(2) 0.0284(6) Uani 1 1 d . .
C61 C 0.1764(3) 0.1150(2) 0.35796(18) 0.0273(5) Uani 1 1 d . .
C62 C 0.3029(3) 0.1108(2) 0.38564(19) 0.0287(6) Uani 1 1 d . .
C63 C 0.3486(3) 0.1830(2) 0.44071(16) 0.0259(5) Uani 1 1 d . .
C64 C 0.2702(3) 0.2621(2) 0.46895(15) 0.0265(5) Uani 1 1 d . .
C65 C 0.1439(3) 0.2645(2) 0.44702(16) 0.0273(5) Uani 1 1 d . .
C66 C 0.0897(3) 0.3580(3) 0.44782(16) 0.0284(6) Uani 1 1 d . .
C67 C -0.0178(3) 0.3778(3) 0.39749(17) 0.0301(6) Uani 1 1 d . .
C68 C -0.0630(2) 0.3050(3) 0.34307(18) 0.0285(6) Uani 1 1 d . .
C69 C -0.0044(2) 0.2108(2) 0.33632(18) 0.0279(6) Uani 1 1 d . .
C70 C 0.0965(3) 0.1877(2) 0.38926(17) 0.0282(6) Uani 1 1 d . .
C71 C -0.0800(2) -0.02498(16) 0.06528(13) 0.0132(3) Uani 1 1 d . .
C72 C 0.0326(2) -0.07181(15) 0.05707(13) 0.0128(3) Uani 1 1 d . .
C73 C 0.11251(19) -0.04730(16) -0.00787(13) 0.0129(3) Uani 1 1 d . .
Br1 Br -0.18843(2) -0.05785(2) 0.15209(2) 0.02323(6) Uani 1 1 d . .
Br2 Br 0.07693(2) -0.16917(2) 0.13343(2) 0.02147(5) Uani 1 1 d . .
Br3 Br 0.26446(2) -0.11010(2) -0.01839(2) 0.01872(5) Uani 1 1 d . .
C74 C -0.1059(2) -0.00236(16) 0.45019(13) 0.0143(4) Uani 1 1 d . .
C75 C -0.0144(2) -0.07272(16) 0.43688(13) 0.0147(4) Uani 1 1 d . .
C76 C 0.0910(2) -0.07005(16) 0.48660(13) 0.0143(4) Uani 1 1 d . .
Br4 Br -0.24849(2) -0.00631(2) 0.38432(2) 0.02210(5) Uani 1 1 d . .
Br5 Br -0.03424(3) -0.17086(2) 0.35259(2) 0.02298(6) Uani 1 1 d . .
Br6 Br 0.21215(2) -0.16588(2) 0.46954(2) 0.02243(6) Uani 1 1 d . .
C77 C 0.6112(2) 0.75995(19) 0.31000(15) 0.0212(4) Uani 1 1 d . .
H77 H 0.6692 0.7404 0.3508 0.025 Uiso 1 1 calc R U
C78 C 0.5052(3) 0.8078(2) 0.33599(16) 0.0234(5) Uani 1 1 d . .
H78 H 0.4914 0.8204 0.3943 0.028 Uiso 1 1 calc R U
C79 C 0.4196(2) 0.83703(18) 0.27738(17) 0.0226(5) Uani 1 1 d . .
H79 H 0.3459 0.8676 0.2954 0.027 Uiso 1 1 calc R U
C80 C 0.4425(2) 0.82128(19) 0.19219(16) 0.0209(4) Uani 1 1 d . .
H80 H 0.3860 0.8435 0.1515 0.025 Uiso 1 1 calc R U
C81 C 0.5485(2) 0.77283(18) 0.16646(15) 0.0192(4) Uani 1 1 d . .
H81 H 0.5633 0.7617 0.1081 0.023 Uiso 1 1 calc R U
C82 C 0.6332(2) 0.74040(17) 0.22519(15) 0.0170(4) Uani 1 1 d . .
C83 C 0.7435(2) 0.6827(2) 0.19739(19) 0.0257(5) Uani 1 1 d . .
H83A H 0.7926 0.6663 0.2467 0.039 Uiso 1 1 calc R U
H83B H 0.7934 0.7226 0.1592 0.039 Uiso 1 1 calc R U
H83C H 0.7164 0.6214 0.1681 0.039 Uiso 1 1 calc R U

loop_
_atom_site_aniso_label
_atom_site_aniso_U_11
_atom_site_aniso_U_22
_atom_site_aniso_U_33
_atom_site_aniso_U_23
_atom_site_aniso_U_13
_atom_site_aniso_U_12
C1 0.0159(10) 0.0337(13) 0.0219(11) 0.0067(9) 0.0054(8) -0.0068(9)
C2 0.0204(11) 0.0233(11) 0.0237(11) 0.0087(9) 0.0018(8) -0.0102(9)
C3 0.0264(12) 0.0196(11) 0.0237(11) 0.0109(9) -0.0005(9) -0.0053(9)
C4 0.0250(11) 0.0295(12) 0.0151(9) 0.0101(9) 0.0004(8) -0.0045(10)
C5 0.0213(11) 0.0339(13) 0.0113(9) 0.0028(8) 0.0047(8) -0.0013(9)
C6 0.0189(10) 0.0393(14) 0.0146(9) 0.0020(9) 0.0081(8) -0.0007(10)
C7 0.0184(11) 0.0414(15) 0.0216(11) -0.0062(10) 0.0093(9) 0.0058(10)
C8 0.0132(10) 0.0386(15) 0.0275(12) -0.0031(10) 0.0063(9) 0.0072(10)
C9 0.0090(9) 0.0377(14) 0.0272(12) 0.0024(10) 0.0039(8) -0.0046(9)
C10 0.0106(9) 0.0297(12) 0.0298(12) 0.0012(10) -0.0033(8) -0.0062(8)
C11 0.0191(10) 0.0198(10) 0.0278(12) -0.0005(9) -0.0045(9) -0.0095(8)
C12 0.0219(11) 0.0160(10) 0.0289(12) 0.0028(9) -0.0016(9) -0.0110(8)
C13 0.0313(13) 0.0085(9) 0.0353(13) -0.0022(9) -0.0056(10) -0.0063(8)
C14 0.0339(14) 0.0097(9) 0.0366(14) 0.0015(9) -0.0048(11) 0.0030(9)
C15 0.0311(13) 0.0150(10) 0.0303(12) 0.0096(9) -0.0059(10) -0.0003(9)
C16 0.0259(12) 0.0211(11) 0.0294(12) 0.0103(9) -0.0074(10) 0.0047(9)
C17 0.0230(11) 0.0277(12) 0.0169(10) 0.0102(9) -0.0047(8) 0.0016(9)
C18 0.0205(11) 0.0296(12) 0.0144(9) 0.0039(8) -0.0071(8) 0.0014(9)
C19 0.0212(11) 0.0302(12) 0.0120(9) -0.0053(8) -0.0059(8) -0.0005(9)
C20 0.0231(11) 0.0324(13) 0.0098(8) -0.0056(8) 0.0007(8) 0.0003(9)
C21 0.0273(12) 0.0300(13) 0.0189(10) -0.0139(9) -0.0006(9) 0.0040(10)
C22 0.0258(12) 0.0317(13) 0.0237(11) -0.0120(10) 0.0047(9) 0.0106(10)
C23 0.0295(13) 0.0243(12) 0.0355(14) -0.0120(11) -0.0022(11) 0.0130(10)
C24 0.0254(13) 0.0258(13) 0.0407(15) -0.0060(11) -0.0046(11) 0.0165(10)
C25 0.0131(10) 0.0366(15) 0.0358(14) -0.0028(11) -0.0009(9) 0.0111(10)
C26 0.0114(9) 0.0317(13) 0.0314(13) 0.0031(10) -0.0068(8) 0.0050(9)
C27 0.0094(9) 0.0324(13) 0.0284(12) 0.0015(10) -0.0076(8) -0.0015(8)
C28 0.0198(11) 0.0273(12) 0.0210(11) -0.0025(9) -0.0108(8) -0.0037(9)
C29 0.0201(11) 0.0236(11) 0.0221(11) -0.0060(9) -0.0071(8) -0.0070(9)
C30 0.0278(12) 0.0230(11) 0.0194(10) -0.0115(9) -0.0054(9) -0.0028(9)
C31 0.0312(13) 0.0162(10) 0.0288(12) -0.0113(9) -0.0038(10) -0.0008(9)
C32 0.0330(14) 0.0209(11) 0.0314(13) -0.0144(10) 0.0009(11) 0.0071(10)
C33 0.0324(14) 0.0160(11) 0.0401(15) -0.0062(10) -0.0022(11) 0.0106(10)
C34 0.0244(12) 0.0261(13) 0.0385(15) -0.0044(11) -0.0013(11) 0.0154(10)
C35 0.0223(11) 0.0236(12) 0.0353(14) 0.0042(10) -0.0058(10) 0.0101(9)
C36 0.0132(10) 0.0332(13) 0.0306(13) 0.0033(10) -0.0067(9) 0.0066(9)
C37 0.0130(9) 0.0329(13) 0.0220(11) 0.0043(9) -0.0080(8) 0.0016(9)
C38 0.0146(10) 0.0307(13) 0.0245(11) -0.0004(9) -0.0098(8) -0.0057(9)
C39 0.0214(11) 0.0256(12) 0.0190(10) -0.0052(9) -0.0093(8) -0.0050(9)
C40 0.0240(11) 0.0169(10) 0.0246(11) -0.0070(8) -0.0085(9) -0.0066(8)
C41 0.0297(13) 0.0201(11) 0.0262(12) -0.0135(9) -0.0061(10) 0.0024(9)
C42 0.0346(14) 0.0139(10) 0.0367(14) -0.0091(10) -0.0066(11) 0.0042(9)
C43 0.0368(15) 0.0101(9) 0.0414(15) -0.0007(9) -0.0103(12) 0.0017(9)
C44 0.0358(15) 0.0146(10) 0.0412(15) 0.0087(10) -0.0122(12) 0.0042(10)
C45 0.0294(13) 0.0197(11) 0.0393(15) 0.0022(10) -0.0098(11) 0.0111(10)
C46 0.0236(12) 0.0258(12) 0.0336(13) 0.0073(10) -0.0118(10) 0.0054(10)
C47 0.0253(12) 0.0292(13) 0.0222(11) 0.0103(9) -0.0122(9) 0.0012(10)
C48 0.0243(11) 0.0329(13) 0.0159(10) 0.0021(9) -0.0109(8) -0.0021(10)
C49 0.0280(12) 0.0349(14) 0.0103(9) 0.0001(9) -0.0039(8) -0.0035(10)
C50 0.0300(13) 0.0328(13) 0.0120(9) -0.0091(9) -0.0006(8) -0.0018(10)
C51 0.0272(12) 0.0391(15) 0.0139(10) -0.0101(10) 0.0058(9) 0.0032(11)
C52 0.0291(13) 0.0373(15) 0.0235(12) -0.0147(11) 0.0067(10) 0.0103(11)
C53 0.0218(12) 0.0435(17) 0.0277(13) -0.0111(11) 0.0096(10) 0.0114(11)
C54 0.0184(11) 0.0375(15) 0.0356(14) -0.0060(12) 0.0049(10) 0.0137(10)
C55 0.0099(9) 0.0406(15) 0.0343(13) -0.0014(11) -0.0010(9) 0.0086(10)
C56 0.0084(9) 0.0482(17) 0.0289(13) 0.0030(11) 0.0021(8) -0.0026(10)
C57 0.0114(9) 0.0356(14) 0.0302(12) 0.0032(10) -0.0054(8) -0.0091(9)
C58 0.0160(10) 0.0272(12) 0.0329(13) 0.0035(10) -0.0025(9) -0.0142(9)
C59 0.0263(12) 0.0163(10) 0.0323(13) 0.0018(9) -0.0081(10) -0.0118(9)
C60 0.0323(14) 0.0144(10) 0.0383(14) 0.0060(10) -0.0091(11) -0.0105(9)
C61 0.0304(13) 0.0211(11) 0.0307(13) 0.0132(10) -0.0051(10) -0.0106(10)
C62 0.0356(14) 0.0192(11) 0.0316(13) 0.0141(10) -0.0077(11) -0.0060(10)
C63 0.0310(13) 0.0268(12) 0.0205(11) 0.0126(9) -0.0082(9) -0.0029(10)
C64 0.0289(13) 0.0384(15) 0.0123(9) 0.0089(9) -0.0018(8) -0.0062(11)
C65 0.0252(12) 0.0420(15) 0.0149(10) 0.0096(10) 0.0049(8) -0.0068(11)
C66 0.0260(12) 0.0456(16) 0.0133(10) -0.0016(10) 0.0100(9) -0.0034(11)
C67 0.0179(11) 0.0504(18) 0.0219(11) -0.0007(11) 0.0117(9) 0.0014(11)
C68 0.0124(10) 0.0469(17) 0.0263(12) 0.0049(11) 0.0082(9) -0.0038(10)
C69 0.0170(11) 0.0401(15) 0.0266(12) 0.0101(11) 0.0030(9) -0.0139(10)
C70 0.0242(12) 0.0356(14) 0.0249(12) 0.0159(10) 0.0007(9) -0.0149(11)
C71 0.0137(8) 0.0137(8) 0.0120(8) -0.0019(7) 0.0008(6) -0.0020(7)
C72 0.0155(9) 0.0110(8) 0.0120(8) 0.0001(6) -0.0015(7) -0.0006(7)
C73 0.0114(8) 0.0128(8) 0.0144(8) -0.0033(7) -0.0007(6) 0.0008(6)
Br1 0.02042(11) 0.02829(13) 0.02137(11) 0.00788(9) 0.00907(8) 0.00163(9)
Br2 0.02366(12) 0.02056(11) 0.02070(11) 0.00870(8) 0.00036(8) 0.00442(9)
Br3 0.01439(10) 0.02336(11) 0.01847(10) -0.00257(8) 0.00041(7) 0.00660(8)
C74 0.0128(8) 0.0162(9) 0.0139(8) 0.0035(7) -0.0004(7) 0.0018(7)
C75 0.0186(9) 0.0137(9) 0.0118(8) 0.0011(7) 0.0028(7) 0.0005(7)
C76 0.0140(9) 0.0143(9) 0.0148(8) 0.0030(7) 0.0039(7) 0.0021(7)
Br4 0.01716(10) 0.02861(12) 0.02059(11) 0.00067(9) -0.00510(8) 0.00185(9)
Br5 0.03006(13) 0.02221(11) 0.01647(10) -0.00554(8) -0.00069(9) 0.00267(9)
Br6 0.02084(11) 0.02284(11) 0.02392(11) 0.00033(9) 0.00368(9) 0.00992(9)
C77 0.0226(11) 0.0225(11) 0.0183(10) 0.0014(8) -0.0059(8) -0.0048(9)
C78 0.0293(12) 0.0220(11) 0.0184(10) -0.0051(8) 0.0036(9) -0.0054(9)
C79 0.0241(11) 0.0142(9) 0.0295(12) 0.0003(8) 0.0073(9) 0.0005(8)
C80 0.0216(11) 0.0203(10) 0.0212(10) 0.0056(8) 0.0002(8) 0.0026(8)
C81 0.0215(10) 0.0191(10) 0.0172(9) 0.0037(8) 0.0014(8) 0.0004(8)
C82 0.0150(9) 0.0148(9) 0.0212(10) 0.0029(8) -0.0005(7) -0.0030(7)
C83 0.0171(10) 0.0239(12) 0.0365(14) 0.0040(10) 0.0019(9) 0.0027(9)

loop_
_atom_type_symbol
_atom_type_description
_atom_type_scat_dispersion_real
_atom_type_scat_dispersion_imag
_atom_type_scat_source
C C 0.0040 0.0020 'International Tables Vol C Tables 4.2.6.8 and 6.1.1.4'
H H 0.0000 0.0000 'International Tables Vol C Tables 4.2.6.8 and 6.1.1.4'
Br Br -0.7405 2.7887 'International Tables Vol C Tables 4.2.6.8 and 6.1.1.4'

loop_
_geom_angle_atom_site_label_1
_geom_angle_atom_site_label_2
_geom_angle_atom_site_label_3
_geom_angle
_geom_angle_site_symmetry_1
_geom_angle_site_symmetry_3
C2 C1 C6 121.4(2) . .
C2 C1 C9 121.4(2) . .
C6 C1 C9 108.1(3) . .
C1 C2 C3 116.4(2) . .
C1 C2 C12 118.8(2) . .
C3 C2 C12 117.8(2) . .
C2 C3 C4 120.5(3) . .
C2 C3 C15 121.6(2) . .
C4 C3 C15 108.5(2) . .
C5 C4 C3 121.6(2) . .
C5 C4 C17 122.2(2) . .
C3 C4 C17 106.9(2) . .
C4 C5 C6 116.4(2) . .
C4 C5 C20 118.6(2) . .
C6 C5 C20 118.3(2) . .
C5 C6 C1 121.0(3) . .
C5 C6 C7 121.5(3) . .
C1 C6 C7 108.0(2) . .
C22 C7 C8 120.1(3) . .
C22 C7 C6 119.9(3) . .
C8 C7 C6 108.0(3) . .
C25 C8 C9 120.5(3) . .
C25 C8 C7 119.6(3) . .
C9 C8 C7 107.3(2) . .
C10 C9 C8 120.0(3) . .
C10 C9 C1 119.9(3) . .
C8 C9 C1 108.5(2) . .
C9 C10 C11 119.7(2) . .
C9 C10 C27 120.0(3) . .
C11 C10 C27 108.6(2) . .
C12 C11 C29 120.9(2) . .
C12 C11 C10 121.7(2) . .
C29 C11 C10 108.1(2) . .
C13 C12 C11 116.4(2) . .
C13 C12 C2 119.4(2) . .
C11 C12 C2 118.2(2) . .
C12 C13 C31 121.6(2) . .
C12 C13 C14 121.4(3) . .
C31 C13 C14 107.8(3) . .
C15 C14 C33 120.1(3) . .
C15 C14 C13 119.6(3) . .
C33 C14 C13 108.8(3) . .
C14 C15 C3 120.0(2) . .
C14 C15 C16 119.8(3) . .
C3 C15 C16 108.7(2) . .
C35 C16 C17 120.0(3) . .
C35 C16 C15 120.3(3) . .
C17 C16 C15 106.8(2) . .
C18 C17 C16 120.3(2) . .
C18 C17 C4 118.9(2) . .
C16 C17 C4 109.1(2) . .
C17 C18 C19 120.0(2) . .
C17 C18 C37 119.9(2) . .
C19 C18 C37 108.7(2) . .
C20 C19 C39 120.8(2) . .
C20 C19 C18 121.9(2) . .
C39 C19 C18 108.1(2) . .
C19 C20 C21 116.3(3) . .
C19 C20 C5 118.2(2) . .
C21 C20 C5 118.9(2) . .
C20 C21 C41 121.5(2) . .
C20 C21 C22 121.4(3) . .
C41 C21 C22 107.9(3) . .
C7 C22 C23 120.3(3) . .
C7 C22 C21 119.7(3) . .
C23 C22 C21 108.6(3) . .
C24 C23 C42 119.8(3) . .
C24 C23 C22 120.2(3) . .
C42 C23 C22 106.7(3) . .
C23 C24 C25 119.7(3) . .
C23 C24 C45 119.7(3) . .
C25 C24 C45 108.3(3) . .
C8 C25 C24 120.1(3) . .
C8 C25 C26 119.3(3) . .
C24 C25 C26 107.9(3) . .
C27 C26 C25 119.9(3) . .
C27 C26 C46 119.8(3) . .
C25 C26 C46 107.9(3) . .
C26 C27 C10 120.4(3) . .
C26 C27 C28 120.3(3) . .
C10 C27 C28 106.9(2) . .
C48 C28 C29 120.0(3) . .
C48 C28 C27 119.8(3) . .
C29 C28 C27 108.7(2) . .
C30 C29 C11 121.1(2) . .
C30 C29 C28 121.7(2) . .
C11 C29 C28 107.6(2) . .
C31 C30 C29 116.1(3) . .
C31 C30 C50 119.1(3) . .
C29 C30 C50 118.4(3) . .
C30 C31 C13 121.1(3) . .
C30 C31 C32 121.1(3) . .
C13 C31 C32 108.2(3) . .
C52 C32 C31 120.0(3) . .
C52 C32 C33 120.0(3) . .
C31 C32 C33 108.6(3) . .
C34 C33 C14 120.2(3) . .
C34 C33 C32 120.0(3) . .
C14 C33 C32 106.7(3) . .
C33 C34 C35 119.6(3) . .
C33 C34 C54 119.7(3) . .
C35 C34 C54 108.5(3) . .
C16 C35 C34 119.9(3) . .
C16 C35 C36 120.0(3) . .
C34 C35 C36 107.8(3) . .
C37 C36 C55 119.3(3) . .
C37 C36 C35 119.7(3) . .
C55 C36 C35 108.2(3) . .
C36 C37 C38 120.4(2) . .
C36 C37 C18 120.0(3) . .
C38 C37 C18 106.7(2) . .
C57 C38 C37 119.9(3) . .
C57 C38 C39 119.4(2) . .
C37 C38 C39 108.8(2) . .
C40 C39 C19 121.7(2) . .
C40 C39 C38 121.6(2) . .
C19 C39 C38 107.8(2) . .
C39 C40 C41 115.9(2) . .
C39 C40 C59 118.7(2) . .
C41 C40 C59 118.9(2) . .
C40 C41 C21 121.3(3) . .
C40 C41 C42 121.4(3) . .
C21 C41 C42 108.0(3) . .
C43 C42 C23 120.9(3) . .
C43 C42 C41 119.2(3) . .
C23 C42 C41 108.8(3) . .
C42 C43 C60 120.4(3) . .
C42 C43 C44 119.5(3) . .
C60 C43 C44 108.7(3) . .
C45 C44 C62 121.1(3) . .
C45 C44 C43 120.0(3) . .
C62 C44 C43 106.8(3) . .
C44 C45 C46 119.0(3) . .
C44 C45 C24 120.2(3) . .
C46 C45 C24 107.8(3) . .
C47 C46 C45 119.8(3) . .
C47 C46 C26 119.8(3) . .
C45 C46 C26 108.2(3) . .
C46 C47 C48 120.3(3) . .
C46 C47 C63 120.7(3) . .
C48 C47 C63 106.8(3) . .
C28 C48 C47 120.1(3) . .
C28 C48 C49 119.3(3) . .
C47 C48 C49 108.9(2) . .
C50 C49 C64 120.8(3) . .
C50 C49 C48 122.1(3) . .
C64 C49 C48 107.7(3) . .
C49 C50 C51 116.9(3) . .
C49 C50 C30 118.3(3) . .
C51 C50 C30 117.9(3) . .
C50 C51 C66 120.6(3) . .
C50 C51 C52 122.1(3) . .
C66 C51 C52 108.2(3) . .
C32 C52 C51 119.4(3) . .
C32 C52 C53 120.0(3) . .
C51 C52 C53 108.8(3) . .
C54 C53 C67 120.5(3) . .
C54 C53 C52 120.2(3) . .
C67 C53 C52 106.9(3) . .
C53 C54 C34 120.1(3) . .
C53 C54 C55 119.4(3) . .
C34 C54 C55 107.5(3) . .
C56 C55 C36 120.2(3) . .
C56 C55 C54 119.9(3) . .
C36 C55 C54 107.9(3) . .
C55 C56 C57 120.6(3) . .
C55 C56 C68 120.4(3) . .
C57 C56 C68 106.6(3) . .
C38 C57 C56 119.6(3) . .
C38 C57 C58 119.8(3) . .
C56 C57 C58 109.1(2) . .
C59 C58 C69 121.6(3) . .
C59 C58 C57 121.5(3) . .
C69 C58 C57 107.2(3) . .
C58 C59 C60 116.4(3) . .
C58 C59 C40 118.6(2) . .
C60 C59 C40 118.4(3) . .
C59 C60 C61 121.0(3) . .
C59 C60 C43 121.5(3) . .
C61 C60 C43 107.9(3) . .
C70 C61 C60 121.4(3) . .
C70 C61 C62 121.7(3) . .
C60 C61 C62 107.4(3) . .
C63 C62 C44 119.9(3) . .
C63 C62 C61 119.5(3) . .
C44 C62 C61 109.2(3) . .
C62 C63 C64 119.6(3) . .
C62 C63 C47 119.6(3) . .
C64 C63 C47 108.7(2) . .
C65 C64 C49 121.1(3) . .
C65 C64 C63 122.0(3) . .
C49 C64 C63 108.0(2) . .
C66 C65 C64 116.5(3) . .
C66 C65 C70 118.9(3) . .
C64 C65 C70 117.8(3) . .
C65 C66 C51 121.8(3) . .
C65 C66 C67 121.8(3) . .
C51 C66 C67 107.4(3) . .
C68 C67 C53 120.3(3) . .
C68 C67 C66 119.2(3) . .
C53 C67 C66 108.7(3) . .
C67 C68 C69 120.4(3) . .
C67 C68 C56 119.5(3) . .
C69 C68 C56 108.4(3) . .
C70 C69 C58 120.6(3) . .
C70 C69 C68 121.2(3) . .
C58 C69 C68 108.8(3) . .
C61 C70 C69 116.1(3) . .
C61 C70 C65 119.2(3) . .
C69 C70 C65 118.3(3) . .
C72 C71 C73 119.68(19) . 2
C72 C71 Br1 120.72(16) . .
C73 C71 Br1 119.61(16) 2 .
C73 C72 C71 120.40(19) . .
C73 C72 Br2 119.54(16) . .
C71 C72 Br2 120.06(16) . .
C72 C73 C71 119.92(19) . 2
C72 C73 Br3 120.27(16) . .
C71 C73 Br3 119.80(16) 2 .
C76 C74 C75 119.7(2) 2_556 .
C76 C74 Br4 119.97(16) 2_556 .
C75 C74 Br4 120.31(17) . .
C76 C75 C74 120.1(2) . .
C76 C75 Br5 119.96(16) . .
C74 C75 Br5 119.95(17) . .
C74 C76 C75 120.2(2) 2_556 .
C74 C76 Br6 119.95(16) 2_556 .
C75 C76 Br6 119.84(16) . .
C82 C77 C78 120.8(2) . .
C82 C77 H77 119.6 . .
C78 C77 H77 119.6 . .
C79 C78 C77 120.4(2) . .
C79 C78 H78 119.8 . .
C77 C78 H78 119.8 . .
C78 C79 C80 119.4(2) . .
C78 C79 H79 120.3 . .
C80 C79 H79 120.3 . .
C79 C80 C81 119.9(2) . .
C79 C80 H80 120.0 . .
C81 C80 H80 120.0 . .
C80 C81 C82 120.9(2) . .
C80 C81 H81 119.5 . .
C82 C81 H81 119.5 . .
C77 C82 C81 118.4(2) . .
C77 C82 C83 120.9(2) . .
C81 C82 C83 120.7(2) . .
C82 C83 H83A 109.5 . .
C82 C83 H83B 109.5 . .
H83A C83 H83B 109.5 . .
C82 C83 H83C 109.5 . .
H83A C83 H83C 109.5 . .
H83B C83 H83C 109.5 . .

loop_
_geom_bond_atom_site_label_1
_geom_bond_atom_site_label_2
_geom_bond_distance
_geom_bond_site_symmetry_2
C1 C2 1.413(4) .
C1 C6 1.423(4) .
C1 C9 1.443(4) .
C2 C3 1.424(4) .
C2 C12 1.464(4) .
C3 C4 1.432(4) .
C3 C15 1.436(4) .
C4 C5 1.403(4) .
C4 C17 1.449(4) .
C5 C6 1.422(4) .
C5 C20 1.465(4) .
C6 C7 1.448(4) .
C7 C22 1.383(4) .
C7 C8 1.447(4) .
C8 C25 1.397(4) .
C8 C9 1.434(4) .
C9 C10 1.386(4) .
C10 C11 1.438(4) .
C10 C27 1.438(4) .
C11 C12 1.422(4) .
C11 C29 1.433(4) .
C12 C13 1.402(4) .
C13 C31 1.428(4) .
C13 C14 1.445(4) .
C14 C15 1.384(4) .
C14 C33 1.443(5) .
C15 C16 1.439(4) .
C16 C35 1.391(4) .
C16 C17 1.437(4) .
C17 C18 1.385(4) .
C18 C19 1.438(4) .
C18 C37 1.450(4) .
C19 C20 1.413(4) .
C19 C39 1.431(4) .
C20 C21 1.418(4) .
C21 C41 1.419(4) .
C21 C22 1.447(4) .
C22 C23 1.441(5) .
C23 C24 1.390(4) .
C23 C42 1.440(5) .
C24 C25 1.446(5) .
C24 C45 1.448(5) .
C25 C26 1.448(4) .
C26 C27 1.385(4) .
C26 C46 1.448(4) .
C27 C28 1.443(4) .
C28 C48 1.382(4) .
C28 C29 1.440(4) .
C29 C30 1.418(4) .
C30 C31 1.418(4) .
C30 C50 1.461(4) .
C31 C32 1.442(4) .
C32 C52 1.389(5) .
C32 C33 1.445(4) .
C33 C34 1.390(4) .
C34 C35 1.441(4) .
C34 C54 1.446(5) .
C35 C36 1.448(4) .
C36 C37 1.389(4) .
C36 C55 1.442(4) .
C37 C38 1.441(4) .
C38 C57 1.384(4) .
C38 C39 1.445(4) .
C39 C40 1.414(4) .
C40 C41 1.418(4) .
C40 C59 1.463(4) .
C41 C42 1.442(4) .
C42 C43 1.384(5) .
C43 C60 1.442(5) .
C43 C44 1.447(4) .
C44 C45 1.388(5) .
C44 C62 1.433(5) .
C45 C46 1.445(4) .
C46 C47 1.383(4) .
C47 C48 1.442(4) .
C47 C63 1.443(4) .
C48 C49 1.443(4) .
C49 C50 1.415(4) .
C49 C64 1.432(4) .
C50 C51 1.420(4) .
C51 C66 1.429(4) .
C51 C52 1.437(5) .
C52 C53 1.439(5) .
C53 C54 1.386(5) .
C53 C67 1.437(5) .
C54 C55 1.454(4) .
C55 C56 1.375(5) .
C56 C57 1.441(4) .
C56 C68 1.455(4) .
C57 C58 1.450(4) .
C58 C59 1.406(4) .
C58 C69 1.431(4) .
C59 C60 1.407(4) .
C60 C61 1.435(4) .
C61 C70 1.406(5) .
C61 C62 1.449(4) .
C62 C63 1.381(4) .
C63 C64 1.442(4) .
C64 C65 1.421(4) .
C65 C66 1.402(5) .
C65 C70 1.456(4) .
C66 C67 1.450(4) .
C67 C68 1.378(4) .
C68 C69 1.435(5) .
C69 C70 1.427(4) .
C71 C72 1.394(3) .
C71 C73 1.401(3) 2
C71 Br1 1.872(2) .
C72 C73 1.392(3) .
C72 Br2 1.878(2) .
C73 C71 1.401(3) 2
C73 Br3 1.878(2) .
C74 C76 1.392(3) 2_556
C74 C75 1.401(3) .
C74 Br4 1.872(2) .
C75 C76 1.393(3) .
C75 Br5 1.872(2) .
C76 C74 1.392(3) 2_556
C76 Br6 1.879(2) .
C77 C82 1.389(3) .
C77 C78 1.390(4) .
C77 H77 0.9500 .
C78 C79 1.386(4) .
C78 H78 0.9500 .
C79 C80 1.388(4) .
C79 H79 0.9500 .
C80 C81 1.394(4) .
C80 H80 0.9500 .
C81 C82 1.395(3) .
C81 H81 0.9500 .
C82 C83 1.504(4) .
C83 H83A 0.9800 .
C83 H83B 0.9800 .
C83 H83C 0.9800 .

loop_
_geom_torsion_atom_site_label_1
_geom_torsion_atom_site_label_2
_geom_torsion_atom_site_label_3
_geom_torsion_atom_site_label_4
_geom_torsion
_geom_torsion_site_symmetry_1
_geom_torsion_site_symmetry_4
C6 C1 C2 C3 -12.2(3) . .
C9 C1 C2 C3 -155.5(2) . .
C6 C1 C2 C12 137.8(2) . .
C9 C1 C2 C12 -5.5(3) . .
C1 C2 C3 C4 12.4(3) . .
C12 C2 C3 C4 -137.9(2) . .
C1 C2 C3 C15 155.0(2) . .
C12 C2 C3 C15 4.7(3) . .
C2 C3 C4 C5 0.1(4) . .
C15 C3 C4 C5 -146.8(2) . .
C2 C3 C4 C17 147.4(2) . .
C15 C3 C4 C17 0.5(3) . .
C3 C4 C5 C6 -12.8(3) . .
C17 C4 C5 C6 -155.2(2) . .
C3 C4 C5 C20 138.0(2) . .
C17 C4 C5 C20 -4.3(3) . .
C4 C5 C6 C1 13.1(3) . .
C20 C5 C6 C1 -137.8(2) . .
C4 C5 C6 C7 155.4(2) . .
C20 C5 C6 C7 4.5(3) . .
C2 C1 C6 C5 -0.6(4) . .
C9 C1 C6 C5 146.9(2) . .
C2 C1 C6 C7 -147.3(2) . .
C9 C1 C6 C7 0.2(3) . .
C5 C6 C7 C22 -4.7(4) . .
C1 C6 C7 C22 141.9(2) . .
C5 C6 C7 C8 -147.4(2) . .
C1 C6 C7 C8 -0.8(3) . .
C22 C7 C8 C25 0.6(4) . .
C6 C7 C8 C25 143.2(2) . .
C22 C7 C8 C9 -141.5(2) . .
C6 C7 C8 C9 1.1(3) . .
C25 C8 C9 C10 0.5(4) . .
C7 C8 C9 C10 142.1(2) . .
C25 C8 C9 C1 -142.7(2) . .
C7 C8 C9 C1 -1.0(3) . .
C2 C1 C9 C10 4.9(4) . .
C6 C1 C9 C10 -142.7(2) . .
C2 C1 C9 C8 148.0(2) . .
C6 C1 C9 C8 0.5(3) . .
C8 C9 C10 C11 -139.1(3) . .
C1 C9 C10 C11 -0.1(4) . .
C8 C9 C10 C27 -0.2(3) . .
C1 C9 C10 C27 138.8(3) . .
C9 C10 C11 C12 -3.9(4) . .
C27 C10 C11 C12 -147.0(2) . .
C9 C10 C11 C29 142.9(2) . .
C27 C10 C11 C29 -0.1(3) . .
C29 C11 C12 C13 13.1(3) . .
C10 C11 C12 C13 155.8(2) . .
C29 C11 C12 C2 -139.5(2) . .
C10 C11 C12 C2 3.3(3) . .
C1 C2 C12 C13 -150.3(2) . .
C3 C2 C12 C13 -0.7(3) . .
C1 C2 C12 C11 1.4(3) . .
C3 C2 C12 C11 151.0(2) . .
C11 C12 C13 C31 -13.1(3) . .
C2 C12 C13 C31 139.1(2) . .
C11 C12 C13 C14 -155.9(2) . .
C2 C12 C13 C14 -3.6(4) . .
C12 C13 C14 C15 4.1(4) . .
C31 C13 C14 C15 -143.2(2) . .
C12 C13 C14 C33 147.5(2) . .
C31 C13 C14 C33 0.2(3) . .
C33 C14 C15 C3 -139.3(3) . .
C13 C14 C15 C3 -0.1(4) . .
C33 C14 C15 C16 -0.1(4) . .
C13 C14 C15 C16 139.1(3) . .
C2 C3 C15 C14 -4.3(4) . .
C4 C3 C15 C14 142.2(2) . .
C2 C3 C15 C16 -147.5(2) . .
C4 C3 C15 C16 -1.0(3) . .
C14 C15 C16 C35 -0.7(4) . .
C3 C15 C16 C35 142.6(2) . .
C14 C15 C16 C17 -142.2(2) . .
C3 C15 C16 C17 1.2(3) . .
C35 C16 C17 C18 0.2(4) . .
C15 C16 C17 C18 141.8(2) . .
C35 C16 C17 C4 -142.5(2) . .
C15 C16 C17 C4 -0.9(3) . .
C5 C4 C17 C18 4.1(4) . .
C3 C4 C17 C18 -143.0(2) . .
C5 C4 C17 C16 147.3(2) . .
C3 C4 C17 C16 0.3(3) . .
C16 C17 C18 C19 -138.7(2) . .
C4 C17 C18 C19 0.3(3) . .
C16 C17 C18 C37 0.5(3) . .
C4 C17 C18 C37 139.6(2) . .
C17 C18 C19 C20 -4.4(3) . .
C37 C18 C19 C20 -147.8(2) . .
C17 C18 C19 C39 142.4(2) . .
C37 C18 C19 C39 -0.9(3) . .
C39 C19 C20 C21 12.6(3) . .
C18 C19 C20 C21 155.3(2) . .
C39 C19 C20 C5 -138.6(2) . .
C18 C19 C20 C5 4.1(3) . .
C4 C5 C20 C19 0.2(3) . .
C6 C5 C20 C19 150.6(2) . .
C4 C5 C20 C21 -150.2(2) . .
C6 C5 C20 C21 0.1(3) . .
C19 C20 C21 C41 -12.8(3) . .
C5 C20 C21 C41 138.2(2) . .
C19 C20 C21 C22 -155.6(2) . .
C5 C20 C21 C22 -4.6(3) . .
C8 C7 C22 C23 -1.0(4) . .
C6 C7 C22 C23 -139.1(3) . .
C8 C7 C22 C21 138.4(3) . .
C6 C7 C22 C21 0.2(4) . .
C20 C21 C22 C7 4.5(4) . .
C41 C21 C22 C7 -142.7(2) . .
C20 C21 C22 C23 148.1(2) . .
C41 C21 C22 C23 0.9(3) . .
C7 C22 C23 C24 1.1(4) . .
C21 C22 C23 C24 -142.2(3) . .
C7 C22 C23 C42 141.8(2) . .
C21 C22 C23 C42 -1.5(3) . .
C42 C23 C24 C25 -136.5(3) . .
C22 C23 C24 C25 -0.9(4) . .
C42 C23 C24 C45 1.2(4) . .
C22 C23 C24 C45 136.8(3) . .
C9 C8 C25 C24 136.7(3) . .
C7 C8 C25 C24 -0.3(4) . .
C9 C8 C25 C26 -0.3(4) . .
C7 C8 C25 C26 -137.4(3) . .
C23 C24 C25 C8 0.5(4) . .
C45 C24 C25 C8 -141.5(3) . .
C23 C24 C25 C26 141.8(3) . .
C45 C24 C25 C26 -0.2(3) . .
C8 C25 C26 C27 -0.1(4) . .
C24 C25 C26 C27 -141.8(2) . .
C8 C25 C26 C46 141.9(3) . .
C24 C25 C26 C46 0.1(3) . .
C25 C26 C27 C10 0.4(4) . .
C46 C26 C27 C10 -137.2(2) . .
C25 C26 C27 C28 137.6(2) . .
C46 C26 C27 C28 0.1(4) . .
C9 C10 C27 C26 -0.2(4) . .
C11 C10 C27 C26 142.7(2) . .
C9 C10 C27 C28 -142.4(2) . .
C11 C10 C27 C28 0.5(3) . .
C26 C27 C28 C48 0.2(3) . .
C10 C27 C28 C48 142.4(2) . .
C26 C27 C28 C29 -143.0(2) . .
C10 C27 C28 C29 -0.8(3) . .
C12 C11 C29 C30 0.2(4) . .
C10 C11 C29 C30 -147.0(2) . .
C12 C11 C29 C28 146.8(2) . .
C10 C11 C29 C28 -0.3(3) . .
C48 C28 C29 C30 4.0(4) . .
C27 C28 C29 C30 147.1(2) . .
C48 C28 C29 C11 -142.4(2) . .
C27 C28 C29 C11 0.7(3) . .
C11 C29 C30 C31 -13.4(3) . .
C28 C29 C30 C31 -155.4(2) . .
C11 C29 C30 C50 138.4(2) . .
C28 C29 C30 C50 -3.6(3) . .
C29 C30 C31 C13 13.5(3) . .
C50 C30 C31 C13 -138.1(3) . .
C29 C30 C31 C32 155.5(2) . .
C50 C30 C31 C32 4.0(3) . .
C12 C13 C31 C30 -0.2(4) . .
C14 C13 C31 C30 147.0(2) . .
C12 C13 C31 C32 -146.6(2) . .
C14 C13 C31 C32 0.6(3) . .
C30 C31 C32 C52 -4.1(4) . .
C13 C31 C32 C52 142.2(2) . .
C30 C31 C32 C33 -147.6(2) . .
C13 C31 C32 C33 -1.2(3) . .
C15 C14 C33 C34 1.0(4) . .
C13 C14 C33 C34 -142.2(3) . .
C15 C14 C33 C32 142.2(2) . .
C13 C14 C33 C32 -1.0(3) . .
C52 C32 C33 C34 -0.9(4) . .
C31 C32 C33 C34 142.6(3) . .
C52 C32 C33 C14 -142.1(3) . .
C31 C32 C33 C14 1.3(3) . .
C14 C33 C34 C35 -1.0(4) . .
C32 C33 C34 C35 -137.1(3) . .
C14 C33 C34 C54 137.1(3) . .
C32 C33 C34 C54 1.0(4) . .
C17 C16 C35 C34 137.2(3) . .
C15 C16 C35 C34 0.7(4) . .
C17 C16 C35 C36 -0.6(4) . .
C15 C16 C35 C36 -137.0(3) . .
C33 C34 C35 C16 0.1(4) . .
C54 C34 C35 C16 -142.2(3) . .
C33 C34 C35 C36 142.4(3) . .
C54 C34 C35 C36 0.2(3) . .
C16 C35 C36 C37 0.3(4) . .
C34 C35 C36 C37 -142.0(2) . .
C16 C35 C36 C55 141.7(3) . .
C34 C35 C36 C55 -0.6(3) . .
C55 C36 C37 C38 -0.4(4) . .
C35 C36 C37 C38 136.8(3) . .
C55 C36 C37 C18 -136.8(2) . .
C35 C36 C37 C18 0.4(4) . .
C17 C18 C37 C36 -0.8(3) . .
C19 C18 C37 C36 142.6(2) . .
C17 C18 C37 C38 -142.4(2) . .
C19 C18 C37 C38 0.9(3) . .
C36 C37 C38 C57 0.5(3) . .
C18 C37 C38 C57 141.9(2) . .
C36 C37 C38 C39 -142.0(2) . .
C18 C37 C38 C39 -0.6(3) . .
C20 C19 C39 C40 0.2(4) . .
C18 C19 C39 C40 -147.0(2) . .
C20 C19 C39 C38 147.8(2) . .
C18 C19 C39 C38 0.6(3) . .
C57 C38 C39 C40 4.9(4) . .
C37 C38 C39 C40 147.6(2) . .
C57 C38 C39 C19 -142.7(2) . .
C37 C38 C39 C19 0.0(3) . .
C19 C39 C40 C41 -12.8(3) . .
C38 C39 C40 C41 -156.0(2) . .
C19 C39 C40 C59 138.6(2) . .
C38 C39 C40 C59 -4.6(3) . .
C39 C40 C41 C21 12.6(3) . .
C59 C40 C41 C21 -138.7(2) . .
C39 C40 C41 C42 155.4(2) . .
C59 C40 C41 C42 4.0(3) . .
C20 C21 C41 C40 0.1(4) . .
C22 C21 C41 C40 147.3(2) . .
C20 C21 C41 C42 -147.0(2) . .
C22 C21 C41 C42 0.1(3) . .
C24 C23 C42 C43 -0.9(4) . .
C22 C23 C42 C43 -141.8(3) . .
C24 C23 C42 C41 142.5(3) . .
C22 C23 C42 C41 1.6(3) . .
C40 C41 C42 C43 -4.0(4) . .
C21 C41 C42 C43 143.0(2) . .
C40 C41 C42 C23 -148.2(2) . .
C21 C41 C42 C23 -1.1(3) . .
C23 C42 C43 C60 139.7(3) . .
C41 C42 C43 C60 0.0(4) . .
C23 C42 C43 C44 0.4(4) . .
C41 C42 C43 C44 -139.4(3) . .
C42 C43 C44 C45 -0.2(4) . .
C60 C43 C44 C45 -143.8(3) . .
C42 C43 C44 C62 142.7(3) . .
C60 C43 C44 C62 -0.9(3) . .
C62 C44 C45 C46 -0.6(4) . .
C43 C44 C45 C46 137.0(3) . .
C62 C44 C45 C24 -137.1(3) . .
C43 C44 C45 C24 0.5(4) . .
C23 C24 C45 C44 -1.0(4) . .
C25 C24 C45 C44 141.0(3) . .
C23 C24 C45 C46 -141.8(3) . .
C25 C24 C45 C46 0.2(3) . .
C44 C45 C46 C47 0.9(4) . .
C24 C45 C46 C47 142.2(3) . .
C44 C45 C46 C26 -141.5(3) . .
C24 C45 C46 C26 -0.1(3) . .
C27 C26 C46 C47 -0.3(4) . .
C25 C26 C46 C47 -142.3(2) . .
C27 C26 C46 C45 142.0(2) . .
C25 C26 C46 C45 0.0(3) . .
C45 C46 C47 C48 -137.8(3) . .
C26 C46 C47 C48 0.2(4) . .
C45 C46 C47 C63 -0.5(4) . .
C26 C46 C47 C63 137.5(3) . .
C29 C28 C48 C47 138.8(2) . .
C27 C28 C48 C47 -0.3(3) . .
C29 C28 C48 C49 -0.2(4) . .
C27 C28 C48 C49 -139.3(2) . .
C46 C47 C48 C28 0.0(4) . .
C63 C47 C48 C28 -142.4(2) . .
C46 C47 C48 C49 142.9(2) . .
C63 C47 C48 C49 0.4(3) . .
C28 C48 C49 C50 -3.9(4) . .
C47 C48 C49 C50 -147.1(2) . .
C28 C48 C49 C64 142.6(2) . .
C47 C48 C49 C64 -0.6(3) . .
C64 C49 C50 C51 12.4(3) . .
C48 C49 C50 C51 154.7(2) . .
C64 C49 C50 C30 -138.0(2) . .
C48 C49 C50 C30 4.2(4) . .
C31 C30 C50 C49 150.4(2) . .
C29 C30 C50 C49 -0.4(3) . .
C31 C30 C50 C51 0.3(3) . .
C29 C30 C50 C51 -150.6(2) . .
C49 C50 C51 C66 -12.2(3) . .
C30 C50 C51 C66 138.4(3) . .
C49 C50 C51 C52 -155.2(2) . .
C30 C50 C51 C52 -4.6(4) . .
C31 C32 C52 C51 -0.2(4) . .
C33 C32 C52 C51 139.2(3) . .
C31 C32 C52 C53 -138.9(3) . .
C33 C32 C52 C53 0.4(4) . .
C50 C51 C52 C32 4.6(4) . .
C66 C51 C52 C32 -142.4(2) . .
C50 C51 C52 C53 147.5(2) . .
C66 C51 C52 C53 0.5(3) . .
C32 C52 C53 C54 -0.1(4) . .
C51 C52 C53 C54 -142.8(3) . .
C32 C52 C53 C67 142.0(3) . .
C51 C52 C53 C67 -0.6(3) . .
C67 C53 C54 C34 -136.8(3) . .
C52 C53 C54 C34 0.3(4) . .
C67 C53 C54 C55 -0.1(4) . .
C52 C53 C54 C55 137.0(3) . .
C33 C34 C54 C53 -0.7(4) . .
C35 C34 C54 C53 141.6(3) . .
C33 C34 C54 C55 -141.9(3) . .
C35 C34 C54 C55 0.3(3) . .
C37 C36 C55 C56 -0.2(4) . .
C35 C36 C55 C56 -141.8(3) . .
C37 C36 C55 C54 142.4(2) . .
C35 C36 C55 C54 0.8(3) . .
C53 C54 C55 C56 0.5(4) . .
C34 C54 C55 C56 142.0(3) . .
C53 C54 C55 C36 -142.3(3) . .
C34 C54 C55 C36 -0.7(3) . .
C36 C55 C56 C57 0.7(4) . .
C54 C55 C56 C57 -137.5(3) . .
C36 C55 C56 C68 137.6(3) . .
C54 C55 C56 C68 -0.6(4) . .
C37 C38 C57 C56 0.0(3) . .
C39 C38 C57 C56 138.6(3) . .
C37 C38 C57 C58 -139.4(3) . .
C39 C38 C57 C58 -0.8(4) . .
C55 C56 C57 C38 -0.6(4) . .
C68 C56 C57 C38 -142.6(2) . .
C55 C56 C57 C58 142.8(2) . .
C68 C56 C57 C58 0.7(3) . .
C38 C57 C58 C59 -3.6(4) . .
C56 C57 C58 C59 -146.8(2) . .
C38 C57 C58 C69 142.9(2) . .
C56 C57 C58 C69 -0.4(3) . .
C69 C58 C59 C60 13.5(4) . .
C57 C58 C59 C60 155.2(2) . .
C69 C58 C59 C40 -137.8(3) . .
C57 C58 C59 C40 3.8(3) . .
C39 C40 C59 C58 0.2(3) . .
C41 C40 C59 C58 150.7(2) . .
C39 C40 C59 C60 -150.6(2) . .
C41 C40 C59 C60 0.0(3) . .
C58 C59 C60 C61 -13.2(4) . .
C40 C59 C60 C61 138.2(3) . .
C58 C59 C60 C43 -155.4(2) . .
C40 C59 C60 C43 -4.0(4) . .
C42 C43 C60 C59 4.1(4) . .
C44 C43 C60 C59 147.3(2) . .
C42 C43 C60 C61 -142.4(3) . .
C44 C43 C60 C61 0.8(3) . .
C59 C60 C61 C70 -0.2(4) . .
C43 C60 C61 C70 146.4(2) . .
C59 C60 C61 C62 -147.0(2) . .
C43 C60 C61 C62 -0.4(3) . .
C45 C44 C62 C63 -0.1(4) . .
C43 C44 C62 C63 -142.4(3) . .
C45 C44 C62 C61 143.1(3) . .
C43 C44 C62 C61 0.7(3) . .
C70 C61 C62 C63 -3.6(4) . .
C60 C61 C62 C63 143.1(3) . .
C70 C61 C62 C44 -146.9(2) . .
C60 C61 C62 C44 -0.2(3) . .
C44 C62 C63 C64 138.6(3) . .
C61 C62 C63 C64 -0.8(4) . .
C44 C62 C63 C47 0.4(4) . .
C61 C62 C63 C47 -139.0(3) . .
C46 C47 C63 C62 -0.1(4) . .
C48 C47 C63 C62 142.1(2) . .
C46 C47 C63 C64 -142.4(2) . .
C48 C47 C63 C64 -0.1(3) . .
C50 C49 C64 C65 -0.3(4) . .
C48 C49 C64 C65 -147.3(2) . .
C50 C49 C64 C63 147.5(2) . .
C48 C49 C64 C63 0.5(3) . .
C62 C63 C64 C65 4.9(4) . .
C47 C63 C64 C65 147.2(2) . .
C62 C63 C64 C49 -142.5(2) . .
C47 C63 C64 C49 -0.2(3) . .
C49 C64 C65 C66 -12.1(3) . .
C63 C64 C65 C66 -155.4(2) . .
C49 C64 C65 C70 138.7(3) . .
C63 C64 C65 C70 -4.5(4) . .
C64 C65 C66 C51 12.5(4) . .
C70 C65 C66 C51 -138.1(3) . .
C64 C65 C66 C67 155.3(2) . .
C70 C65 C66 C67 4.8(4) . .
C50 C51 C66 C65 -0.4(4) . .
C52 C51 C66 C65 147.2(2) . .
C50 C51 C66 C67 -147.8(2) . .
C52 C51 C66 C67 -0.2(3) . .
C54 C53 C67 C68 -0.1(4) . .
C52 C53 C67 C68 -142.1(3) . .
C54 C53 C67 C66 142.5(3) . .
C52 C53 C67 C66 0.5(3) . .
C65 C66 C67 C68 -4.5(4) . .
C51 C66 C67 C68 142.9(3) . .
C65 C66 C67 C53 -147.6(2) . .
C51 C66 C67 C53 -0.1(3) . .
C53 C67 C68 C69 138.8(3) . .
C66 C67 C68 C69 0.0(4) . .
C53 C67 C68 C56 0.0(4) . .
C66 C67 C68 C56 -138.8(3) . .
C55 C56 C68 C67 0.4(4) . .
C57 C56 C68 C67 142.5(2) . .
C55 C56 C68 C69 -142.9(3) . .
C57 C56 C68 C69 -0.7(3) . .
C59 C58 C69 C70 -0.4(4) . .
C57 C58 C69 C70 -146.8(2) . .
C59 C58 C69 C68 146.3(2) . .
C57 C58 C69 C68 -0.1(3) . .
C67 C68 C69 C70 4.1(4) . .
C56 C68 C69 C70 147.0(2) . .
C67 C68 C69 C58 -142.3(2) . .
C56 C68 C69 C58 0.5(3) . .
C60 C61 C70 C69 13.3(4) . .
C62 C61 C70 C69 155.4(2) . .
C60 C61 C70 C65 -138.2(3) . .
C62 C61 C70 C65 3.9(4) . .
C58 C69 C70 C61 -13.0(4) . .
C68 C69 C70 C61 -155.6(2) . .
C58 C69 C70 C65 138.8(3) . .
C68 C69 C70 C65 -3.8(4) . .
C66 C65 C70 C61 150.3(2) . .
C64 C65 C70 C61 0.2(4) . .
C66 C65 C70 C69 -0.6(3) . .
C64 C65 C70 C69 -150.8(2) . .
C73 C71 C72 C73 -0.1(3) 2 .
Br1 C71 C72 C73 179.71(15) . .
C73 C71 C72 Br2 -179.78(15) 2 .
Br1 C71 C72 Br2 0.1(2) . .
C71 C72 C73 C71 0.1(3) . 2
Br2 C72 C73 C71 179.78(15) . 2
C71 C72 C73 Br3 179.68(15) . .
Br2 C72 C73 Br3 -0.7(2) . .
C76 C74 C75 C76 -0.1(3) 2_556 .
Br4 C74 C75 C76 -179.37(16) . .
C76 C74 C75 Br5 179.52(16) 2_556 .
Br4 C74 C75 Br5 0.3(2) . .
C74 C75 C76 C74 0.1(3) . 2_556
Br5 C75 C76 C74 -179.52(16) . 2_556
C74 C75 C76 Br6 179.00(16) . .
Br5 C75 C76 Br6 -0.6(2) . .
C82 C77 C78 C79 -0.2(4) . .
C77 C78 C79 C80 -2.2(4) . .
C78 C79 C80 C81 2.6(4) . .
C79 C80 C81 C82 -0.6(4) . .
C78 C77 C82 C81 2.1(4) . .
C78 C77 C82 C83 -175.8(2) . .
C80 C81 C82 C77 -1.7(4) . .
C80 C81 C82 C83 176.2(2) . .
